data_2237995
loop_
_publ_author_name
'Ahmad Wani, Naiem'
'Gupta, Vivek K.'
'Kant, Rajni'
'Aravinda, Subrayashastry'
'Rai, Rajkishor'

_publ_section_title
;
 2-(1-Amino-4-<i>tert</i>-butylcyclohexyl)acetic acid (tBu-\b^3,3^-Ac~6~c)
 hemihydrate
;
_journal_coeditor_code QM2098
_journal_issue 6
_journal_name_full 'Acta Crystallographica Section E'
_journal_page_first o888
_journal_paper_doi 10.1107/S1600536813012725
_journal_volume 69
_journal_year 2013
_chemical_formula_iupac 'C12 H23 N1 O2, 0.5H2 O'
_chemical_formula_moiety 'C12 H23 N1 O2, 0.5(H2 O)'
_chemical_formula_sum 'C12 H24 N O2.5'
_chemical_formula_weight 222.32
_chemical_name_systematic
;
2-(1-Amino-4-<i>tert</i>-butylcyclohexyl)acetic acid hemihydrate
;
_space_group_IT_number 2
_symmetry_cell_setting triclinic
_symmetry_space_group_name_Hall '-P 1'
_symmetry_space_group_name_H-M 'P -1'
_atom_sites_solution_hydrogens geom
_atom_sites_solution_primary direct
_atom_sites_solution_secondary difmap
_audit_creation_method SHELXL-97
_cell_angle_alpha 96.843(3)
_cell_angle_beta 92.018(3)
_cell_angle_gamma 93.901(3)
_cell_formula_units_Z 4
_cell_length_a 6.4164(2)
_cell_length_b 10.8091(3)
_cell_length_c 19.1335(6)
_cell_measurement_reflns_used 8184
_cell_measurement_temperature 293(2)
_cell_measurement_theta_max 27.00
_cell_measurement_theta_min 3.3989
_cell_volume 1313.25(7)
_computing_cell_refinement 'CrysAlis PRO (Oxford Diffraction, 2010)'
_computing_data_collection 'CrysAlis PRO (Oxford Diffraction, 2010)'
_computing_data_reduction 'CrysAlis PRO (Oxford Diffraction, 2010)'
_computing_molecular_graphics 'ORTEP-3 for Windows (Farrugia, 2012)'
_computing_publication_material 'PLATON (Spek, 2009)'
_computing_structure_refinement 'SHELXL97 (Sheldrick, 2008)'
_computing_structure_solution 'SHELXS97 (Sheldrick, 2008)'
_diffrn_ambient_temperature 293(2)
_diffrn_detector_area_resol_mean 16.1049
_diffrn_measured_fraction_theta_full 0.992
_diffrn_measured_fraction_theta_max 0.992
_diffrn_measurement_device_type 'Oxford Diffraction Xcalibur Sapphire3'
_diffrn_measurement_method 'omega scan'
_diffrn_radiation_monochromator graphite
_diffrn_radiation_source 'fine-focus sealed tube'
_diffrn_radiation_type MoK\a
_diffrn_radiation_wavelength 0.71073
_diffrn_reflns_av_R_equivalents 0.0479
_diffrn_reflns_av_sigmaI/netI 0.0538
_diffrn_reflns_limit_h_max 8
_diffrn_reflns_limit_h_min -8
_diffrn_reflns_limit_k_max 13
_diffrn_reflns_limit_k_min -13
_diffrn_reflns_limit_l_max 24
_diffrn_reflns_limit_l_min -24
_diffrn_reflns_number 22269
_diffrn_reflns_theta_full 27.00
_diffrn_reflns_theta_max 27.00
_diffrn_reflns_theta_min 3.41
_exptl_absorpt_coefficient_mu 0.077
_exptl_absorpt_correction_T_max 1.00000
_exptl_absorpt_correction_T_min 0.82963
_exptl_absorpt_correction_type multi-scan
_exptl_absorpt_process_details '(Crysalis PRO; Oxford Diffraction, 2010)'
_exptl_crystal_colour 'color less'
_exptl_crystal_density_diffrn 1.124
_exptl_crystal_density_method 'not measured'
_exptl_crystal_description needle
_exptl_crystal_F_000 492
_exptl_crystal_size_max 0.3
_exptl_crystal_size_mid 0.08
_exptl_crystal_size_min 0.08
_refine_diff_density_max 0.210
_refine_diff_density_min -0.167
_refine_ls_extinction_method none
_refine_ls_goodness_of_fit_ref 1.015
_refine_ls_hydrogen_treatment refall
_refine_ls_matrix_type full
_refine_ls_number_parameters 472
_refine_ls_number_reflns 5701
_refine_ls_number_restraints 0
_refine_ls_restrained_S_all 1.015
_refine_ls_R_factor_all 0.0941
_refine_ls_R_factor_gt 0.0533
_refine_ls_shift/su_max 0.000
_refine_ls_shift/su_mean 0.000
_refine_ls_structure_factor_coef Fsqd
_refine_ls_weighting_details 'calc w=1/[\s^2^(Fo^2^)+(0.0691P)^2^+0.0000P] where P=(Fo^2^+2Fc^2^)/3'
_refine_ls_weighting_scheme calc
_refine_ls_wR_factor_gt 0.1213
_refine_ls_wR_factor_ref 0.1410
_reflns_number_gt 3628
_reflns_number_total 5701
_reflns_threshold_expression I>2sigma(I)
_cod_data_source_file qm2098.cif
_cod_data_source_block I
_cod_original_formula_sum 'C12 H24 N O2.50'
_cod_database_code 2237995
_cod_database_fobs_code 2237995

loop_
_symmetry_equiv_pos_as_xyz
'x, y, z'
'-x, -y, -z'

loop_
_atom_site_type_symbol
_atom_site_label
_atom_site_fract_x
_atom_site_fract_y
_atom_site_fract_z
_atom_site_U_iso_or_equiv
_atom_site_adp_type
_atom_site_calc_flag
_atom_site_occupancy
_atom_site_symmetry_multiplicity
H H7B2 -0.105(2) -0.1438(16) -0.1669(8) 0.024(4) Uiso d 1 1
H H2N -0.023(3) -0.403(2) 0.0878(10) 0.054(6) Uiso d 1 1
H H1D 0.244(3) -0.3888(17) 0.2864(9) 0.037(5) Uiso d 1 1
H H8B2 -0.085(2) -0.2797(16) -0.1450(9) 0.028(4) Uiso d 1 1
H H5B1 0.436(3) -0.0776(16) -0.2082(8) 0.031(4) Uiso d 1 1
H H2B1 0.250(3) -0.4631(17) 0.1574(9) 0.033(5) Uiso d 1 1
H H4B2 -0.002(3) -0.1735(18) 0.1900(9) 0.041(5) Uiso d 1 1
H H3B2 -0.022(3) -0.3159(17) 0.2047(8) 0.030(4) Uiso d 1 1
H H1B1 0.434(3) -0.4057(17) 0.1126(10) 0.044(5) Uiso d 1 1
H H2A1 0.448(3) -0.2078(18) 0.0782(11) 0.052(6) Uiso d 1 1
H H4A2 0.329(3) -0.3383(17) -0.2085(10) 0.036(5) Uiso d 1 1
H H6G1 0.313(3) -0.2261(17) -0.3029(9) 0.035(5) Uiso d 1 1
H H2D -0.074(3) -0.0963(19) -0.2916(10) 0.049(5) Uiso d 1 1
H H3N 0.143(3) -0.3572(18) 0.0340(11) 0.048(6) Uiso d 1 1
H H4N 0.117(3) -0.047(2) -0.0832(10) 0.057(6) Uiso d 1 1
H H1G1 0.587(3) -0.281(2) 0.2142(10) 0.053(6) Uiso d 1 1
H H6B1 0.213(3) -0.0148(19) -0.2038(10) 0.051(6) Uiso d 1 1
H H1A1 0.445(3) -0.1392(18) 0.1528(10) 0.050(5) Uiso d 1 1
H H3G2 0.313(3) -0.1358(19) 0.2638(10) 0.048(5) Uiso d 1 1
H H1N -0.034(3) -0.271(2) 0.0632(12) 0.072(7) Uiso d 1 1
H H3A1 0.488(3) -0.2635(18) -0.1485(10) 0.049(5) Uiso d 1 1
H H6N 0.209(3) -0.164(2) -0.0561(11) 0.055(6) Uiso d 1 1
H H7G2 -0.234(3) -0.2967(19) -0.2592(10) 0.054(6) Uiso d 1 1
H H8G2 -0.005(3) -0.3538(19) -0.2648(10) 0.051(6) Uiso d 1 1
H H2G1 0.557(3) -0.422(2) 0.2258(10) 0.053(6) Uiso d 1 1
H H5G1 0.279(3) -0.0874(19) -0.3186(11) 0.051(6) Uiso d 1 1
H H5N 0.366(3) -0.0632(19) -0.0826(10) 0.053(6) Uiso d 1 1
H H4G2 0.125(3) -0.187(2) 0.3059(12) 0.059(6) Uiso d 1 1
H H1W 0.271(5) 0.177(3) 0.0290(17) 0.111(11) Uiso d 1 1
H H2W 0.394(6) 0.291(3) 0.0225(17) 0.123(12) Uiso d 1 1
H H11 -0.018(4) -0.413(3) -0.3834(14) 0.085(9) Uiso d 1 1
H H10 -0.021(4) -0.368(3) -0.4636(17) 0.104(9) Uiso d 1 1
H H4 0.400(5) -0.273(3) 0.4587(19) 0.112(10) Uiso d 1 1
H H8 0.709(5) -0.173(3) 0.3235(18) 0.108(12) Uiso d 1 1
H H9 0.702(4) -0.168(3) 0.4047(16) 0.094(8) Uiso d 1 1
H H17 -0.048(4) -0.147(3) -0.4749(16) 0.097(9) Uiso d 1 1
H H13 -0.349(4) -0.318(3) -0.3683(16) 0.098(10) Uiso d 1 1
H H7 0.537(6) -0.094(4) 0.359(2) 0.144(15) Uiso d 1 1
H H18 0.173(5) -0.118(3) -0.4312(16) 0.118(11) Uiso d 1 1
H H15 -0.348(5) -0.260(3) -0.443(2) 0.122(11) Uiso d 1 1
H H3 0.657(5) -0.401(3) 0.4112(18) 0.111(10) Uiso d 1 1
H H1 0.719(8) -0.425(5) 0.328(3) 0.21(2) Uiso d 1 1
H H12 0.184(5) -0.338(3) -0.4072(16) 0.117(12) Uiso d 1 1
H H2 0.511(6) -0.477(4) 0.358(2) 0.145(17) Uiso d 1 1
H H16 -0.049(5) -0.039(3) -0.4076(16) 0.113(11) Uiso d 1 1
H H14 -0.376(6) -0.163(4) -0.379(2) 0.157(17) Uiso d 1 1
H H5 0.257(7) -0.196(4) 0.412(2) 0.17(2) Uiso d 1 1
H H6 0.221(7) -0.341(4) 0.408(2) 0.152(19) Uiso d 1 1
N N1 0.0633(2) -0.33395(15) 0.07518(8) 0.0329(4) Uani d 1 1
C C1B 0.2122(2) -0.28252(15) 0.13598(8) 0.0287(4) Uani d 1 1
C C1A 0.3477(3) -0.17329(16) 0.11343(10) 0.0324(4) Uani d 1 1
C C1' 0.2390(3) -0.06639(16) 0.08696(8) 0.0322(4) Uani d 1 1
O O1 0.35298(19) 0.02596(12) 0.07388(7) 0.0465(4) Uani d 1 1
O O2 0.04386(18) -0.07591(12) 0.07914(7) 0.0472(4) Uani d 1 1
C C1B1 0.3463(3) -0.38803(18) 0.15219(10) 0.0363(4) Uani d 1 1
C C1G1 0.4799(3) -0.3539(2) 0.22047(10) 0.0417(5) Uani d 1 1
C C1D 0.3481(3) -0.31899(19) 0.28349(9) 0.0410(5) Uani d 1 1
C C1B2 0.0815(3) -0.24555(19) 0.19973(9) 0.0355(4) Uani d 1 1
C C1G2 0.2166(3) -0.2123(2) 0.26764(10) 0.0417(5) Uani d 1 1
C C1 0.6058(8) -0.4031(4) 0.3647(2) 0.1059(13) Uani d 1 1
C C2 0.3211(7) -0.2808(6) 0.41463(15) 0.1039(13) Uani d 1 1
C C3 0.6186(6) -0.1766(4) 0.36012(18) 0.0875(10) Uani d 1 1
C C4 0.4739(3) -0.2945(2) 0.35522(10) 0.0556(6) Uani d 1 1
N N2 0.2266(3) -0.10896(15) -0.08954(8) 0.0334(4) Uani d 1 1
C C2B 0.2019(3) -0.18188(15) -0.16194(8) 0.0295(4) Uani d 1 1
C C2A 0.3351(3) -0.29428(16) -0.16156(9) 0.0317(4) Uani d 1 1
O O3 0.2980(2) -0.34430(12) -0.04517(6) 0.0453(4) Uani d 1 1
O O4 0.1620(2) -0.48186(12) -0.13336(7) 0.0512(4) Uani d 1 1
C C2' 0.2591(3) -0.38243(16) -0.10927(9) 0.0325(4) Uani d 1 1
C C2B1 0.2811(3) -0.09492(18) -0.21438(9) 0.0373(4) Uani d 1 1
C C2G1 0.2287(3) -0.1492(2) -0.29083(10) 0.0411(5) Uani d 1 1
C C2D -0.0054(3) -0.18123(19) -0.30538(9) 0.0402(5) Uani d 1 1
C C2G2 -0.0794(3) -0.2736(2) -0.25466(9) 0.0405(5) Uani d 1 1
C C2B2 -0.0309(3) -0.21945(19) -0.17772(9) 0.0352(4) Uani d 1 1
C C5 0.0283(6) -0.3446(3) -0.41124(15) 0.0771(8) Uani d 1 1
C C6 -0.3038(5) -0.2413(5) -0.39376(16) 0.0922(12) Uani d 1 1
C C7 0.0084(6) -0.1213(4) -0.42883(15) 0.0823(9) Uani d 1 1
C C8 -0.0661(3) -0.2238(2) -0.38415(10) 0.0533(6) Uani d 1 1
O O1W 0.2635(3) 0.25362(19) 0.01566(8) 0.0595(4) Uani d 1 1

loop_
_atom_site_aniso_label
_atom_site_aniso_U_11
_atom_site_aniso_U_22
_atom_site_aniso_U_33
_atom_site_aniso_U_12
_atom_site_aniso_U_13
_atom_site_aniso_U_23
N1 0.0354(8) 0.0291(9) 0.0332(8) -0.0036(7) -0.0030(7) 0.0048(6)
C1B 0.0292(8) 0.0266(9) 0.0296(9) 0.0006(7) -0.0028(7) 0.0026(7)
C1A 0.0287(9) 0.0290(10) 0.0385(10) -0.0006(8) -0.0020(8) 0.0027(7)
C1' 0.0357(10) 0.0291(10) 0.0306(9) 0.0013(8) -0.0030(7) 0.0005(7)
O1 0.0416(7) 0.0380(8) 0.0615(9) -0.0044(6) -0.0016(6) 0.0181(6)
O2 0.0335(7) 0.0330(8) 0.0750(10) 0.0027(6) -0.0116(6) 0.0102(6)
C1B1 0.0413(10) 0.0315(11) 0.0366(10) 0.0075(9) 0.0005(8) 0.0033(8)
C1G1 0.0412(11) 0.0421(12) 0.0431(11) 0.0108(10) -0.0048(8) 0.0081(9)
C1D 0.0435(11) 0.0432(12) 0.0355(10) -0.0062(10) -0.0031(8) 0.0085(8)
C1B2 0.0318(9) 0.0381(11) 0.0363(10) 0.0037(9) 0.0007(7) 0.0025(8)
C1G2 0.0415(11) 0.0471(13) 0.0344(10) 0.0043(10) 0.0020(8) -0.0044(8)
C1 0.140(3) 0.105(3) 0.076(2) 0.028(3) -0.051(2) 0.027(2)
C2 0.106(3) 0.169(4) 0.0339(15) -0.008(3) -0.0028(15) 0.0161(19)
C3 0.086(2) 0.102(3) 0.0660(19) -0.032(2) -0.0347(17) 0.0090(17)
C4 0.0604(13) 0.0670(15) 0.0389(11) -0.0024(12) -0.0102(10) 0.0126(10)
N2 0.0395(9) 0.0294(9) 0.0308(8) 0.0045(8) -0.0030(6) 0.0022(6)
C2B 0.0356(9) 0.0257(9) 0.0266(8) -0.0006(7) 0.0006(7) 0.0025(7)
C2A 0.0346(10) 0.0288(10) 0.0320(10) 0.0012(8) 0.0059(7) 0.0037(7)
O3 0.0559(8) 0.0475(8) 0.0324(7) -0.0048(7) 0.0018(6) 0.0090(6)
O4 0.0638(9) 0.0327(8) 0.0546(8) -0.0154(7) 0.0026(7) 0.0056(6)
C2' 0.0303(9) 0.0301(10) 0.0388(10) 0.0049(8) 0.0042(7) 0.0083(8)
C2B1 0.0415(11) 0.0330(11) 0.0373(10) -0.0047(9) -0.0010(8) 0.0097(8)
C2G1 0.0448(11) 0.0447(12) 0.0347(10) -0.0058(10) 0.0024(8) 0.0134(9)
C2D 0.0419(11) 0.0464(12) 0.0324(10) 0.0047(9) -0.0008(8) 0.0042(8)
C2G2 0.0345(10) 0.0478(13) 0.0369(10) -0.0060(10) -0.0005(8) 0.0009(8)
C2B2 0.0329(9) 0.0375(11) 0.0350(10) 0.0012(9) 0.0038(7) 0.0031(8)
C5 0.094(2) 0.083(2) 0.0490(16) 0.0087(18) -0.0020(15) -0.0152(14)
C6 0.0590(17) 0.163(4) 0.0507(17) -0.003(2) -0.0195(13) 0.011(2)
C7 0.105(3) 0.107(3) 0.0371(14) 0.008(2) -0.0058(14) 0.0227(15)
C8 0.0503(12) 0.0753(16) 0.0332(10) 0.0041(11) -0.0039(9) 0.0040(10)
O1W 0.0497(10) 0.0632(11) 0.0667(10) -0.0001(8) -0.0156(7) 0.0203(8)

loop_
_atom_type_symbol
_atom_type_description
_atom_type_scat_dispersion_real
_atom_type_scat_dispersion_imag
_atom_type_scat_source
C C 0.0033 0.0016 'International Tables Vol C Tables 4.2.6.8 and 6.1.1.4'
H H 0.0000 0.0000 'International Tables Vol C Tables 4.2.6.8 and 6.1.1.4'
N N 0.0061 0.0033 'International Tables Vol C Tables 4.2.6.8 and 6.1.1.4'
O O 0.0106 0.0060 'International Tables Vol C Tables 4.2.6.8 and 6.1.1.4'

loop_
_geom_angle_atom_site_label_1
_geom_angle_atom_site_label_2
_geom_angle_atom_site_label_3
_geom_angle
C1B N1 H2N 109.8(12)
C1B N1 H3N 109.1(11)
H2N N1 H3N 112.0(16)
C1B N1 H1N 111.5(13)
H2N N1 H1N 106.4(17)
H3N N1 H1N 108.0(17)
N1 C1B C1B1 107.24(14)
N1 C1B C1A 108.17(13)
C1B1 C1B C1A 110.82(14)
N1 C1B C1B2 107.71(14)
C1B1 C1B C1B2 109.03(14)
C1A C1B C1B2 113.62(14)
C1' C1A C1B 118.24(14)
C1' C1A H2A1 110.8(11)
C1B C1A H2A1 108.4(11)
C1' C1A H1A1 108.7(11)
C1B C1A H1A1 108.7(11)
H2A1 C1A H1A1 100.6(15)
O1 C1' O2 124.32(16)
O1 C1' C1A 116.98(15)
O2 C1' C1A 118.70(15)
C1B C1B1 C1G1 112.15(15)
C1B C1B1 H2B1 107.8(10)
C1G1 C1B1 H2B1 108.6(10)
C1B C1B1 H1B1 107.4(11)
C1G1 C1B1 H1B1 110.6(11)
H2B1 C1B1 H1B1 110.2(15)
C1D C1G1 C1B1 112.19(16)
C1D C1G1 H1G1 110.3(11)
C1B1 C1G1 H1G1 109.0(11)
C1D C1G1 H2G1 112.6(12)
C1B1 C1G1 H2G1 106.3(13)
H1G1 C1G1 H2G1 106.2(16)
C1G1 C1D C1G2 108.70(16)
C1G1 C1D C4 114.32(17)
C1G2 C1D C4 114.12(17)
C1G1 C1D H1D 107.8(10)
C1G2 C1D H1D 103.7(10)
C4 C1D H1D 107.4(10)
C1G2 C1B2 C1B 112.20(15)
C1G2 C1B2 H4B2 110.7(10)
C1B C1B2 H4B2 109.2(10)
C1G2 C1B2 H3B2 110.2(10)
C1B C1B2 H3B2 108.5(9)
H4B2 C1B2 H3B2 105.8(14)
C1D C1G2 C1B2 112.06(16)
C1D C1G2 H3G2 109.0(11)
C1B2 C1G2 H3G2 109.7(11)
C1D C1G2 H4G2 112.5(12)
C1B2 C1G2 H4G2 108.1(12)
H3G2 C1G2 H4G2 105.2(16)
C4 C1 H3 112(2)
C4 C1 H1 119(3)
H3 C1 H1 112(3)
C4 C1 H2 106(2)
H3 C1 H2 103(3)
H1 C1 H2 103(4)
C4 C2 H4 108.2(19)
C4 C2 H5 106(2)
H4 C2 H5 106(3)
C4 C2 H6 111(3)
H4 C2 H6 116(3)
H5 C2 H6 109(4)
C4 C3 H8 115(2)
C4 C3 H9 108.7(16)
H8 C3 H9 109(3)
C4 C3 H7 113(2)
H8 C3 H7 103(3)
H9 C3 H7 108(3)
C3 C4 C1 108.1(3)
C3 C4 C2 108.9(3)
C1 C4 C2 109.0(3)
C3 C4 C1D 111.70(19)
C1 C4 C1D 110.1(2)
C2 C4 C1D 109.0(2)
C2B N2 H4N 110.4(12)
C2B N2 H6N 108.7(13)
H4N N2 H6N 108.0(17)
C2B N2 H5N 110.6(11)
H4N N2 H5N 108.7(16)
H6N N2 H5N 110.4(17)
N2 C2B C2B1 107.29(13)
N2 C2B C2B2 108.19(14)
C2B1 C2B C2B2 109.69(14)
N2 C2B C2A 107.30(14)
C2B1 C2B C2A 111.09(14)
C2B2 C2B C2A 113.05(14)
C2' C2A C2B 112.01(13)
C2' C2A H4A2 110.0(10)
C2B C2A H4A2 108.2(10)
C2' C2A H3A1 109.0(11)
C2B C2A H3A1 109.5(11)
H4A2 C2A H3A1 108.1(14)
O4 C2' O3 126.20(16)
O4 C2' C2A 117.73(16)
O3 C2' C2A 116.04(15)
C2G1 C2B1 C2B 112.51(15)
C2G1 C2B1 H5B1 108.3(9)
C2B C2B1 H5B1 110.5(10)
C2G1 C2B1 H6B1 109.5(11)
C2B C2B1 H6B1 107.1(11)
H5B1 C2B1 H6B1 108.9(15)
C2B1 C2G1 C2D 112.37(16)
C2B1 C2G1 H6G1 108.9(10)
C2D C2G1 H6G1 111.6(10)
C2B1 C2G1 H5G1 105.8(12)
C2D C2G1 H5G1 111.0(12)
H6G1 C2G1 H5G1 106.8(15)
C2G1 C2D C2G2 108.11(15)
C2G1 C2D C8 113.58(15)
C2G2 C2D C8 114.75(16)
C2G1 C2D H2D 104.7(10)
C2G2 C2D H2D 108.2(10)
C8 C2D H2D 106.9(10)
C2B2 C2G2 C2D 111.36(16)
C2B2 C2G2 H7G2 106.5(11)
C2D C2G2 H7G2 113.4(12)
C2B2 C2G2 H8G2 108.8(11)
C2D C2G2 H8G2 109.1(11)
H7G2 C2G2 H8G2 107.6(16)
C2B C2B2 C2G2 112.75(14)
C2B C2B2 H7B2 106.6(9)
C2G2 C2B2 H7B2 109.6(9)
C2B C2B2 H8B2 111.1(9)
C2G2 C2B2 H8B2 110.5(9)
H7B2 C2B2 H8B2 106.0(13)
C8 C5 H11 110.8(15)
C8 C5 H10 107.8(16)
H11 C5 H10 110(2)
C8 C5 H12 112.9(19)
H11 C5 H12 106(2)
H10 C5 H12 110(2)
C8 C6 H13 106.1(16)
C8 C6 H15 111(2)
H13 C6 H15 108(3)
C8 C6 H14 113(2)
H13 C6 H14 115(3)
H15 C6 H14 103(3)
C8 C7 H17 106.2(17)
C8 C7 H18 109.3(18)
H17 C7 H18 107(2)
C8 C7 H16 107.5(18)
H17 C7 H16 111(2)
H18 C7 H16 115(3)
C5 C8 C6 109.5(3)
C5 C8 C7 108.8(2)
C6 C8 C7 107.3(3)
C5 C8 C2D 112.25(19)
C6 C8 C2D 109.20(19)
C7 C8 C2D 109.7(2)
H1W O1W H2W 106(3)

loop_
_geom_bond_atom_site_label_1
_geom_bond_atom_site_label_2
_geom_bond_distance
N1 C1B 1.507(2)
N1 H2N 0.96(2)
N1 H3N 0.97(2)
N1 H1N 0.99(2)
C1B C1B1 1.529(2)
C1B C1A 1.531(2)
C1B C1B2 1.534(2)
C1A C1' 1.517(2)
C1A H2A1 1.01(2)
C1A H1A1 0.98(2)
C1' O1 1.252(2)
C1' O2 1.252(2)
C1B1 C1G1 1.530(3)
C1B1 H2B1 1.004(18)
C1B1 H1B1 0.968(19)
C1G1 C1D 1.522(3)
C1G1 H1G1 1.03(2)
C1G1 H2G1 0.93(2)
C1D C1G2 1.527(3)
C1D C4 1.553(3)
C1D H1D 0.981(18)
C1B2 C1G2 1.528(3)
C1B2 H4B2 1.01(2)
C1B2 H3B2 0.992(17)
C1G2 H3G2 1.01(2)
C1G2 H4G2 0.98(2)
C1 C4 1.518(4)
C1 H3 0.94(3)
C1 H1 1.04(5)
C1 H2 0.96(4)
C2 C4 1.527(4)
C2 H4 0.96(4)
C2 H5 1.04(5)
C2 H6 0.88(4)
C3 C4 1.515(4)
C3 H8 0.93(3)
C3 H9 0.98(3)
C3 H7 1.06(4)
N2 C2B 1.508(2)
N2 H4N 1.00(2)
N2 H6N 0.93(2)
N2 H5N 0.99(2)
C2B C2B1 1.531(2)
C2B C2B2 1.531(2)
C2B C2A 1.532(2)
C2A C2' 1.531(2)
C2A H4A2 0.962(18)
C2A H3A1 1.03(2)
O3 C2' 1.257(2)
O4 C2' 1.236(2)
C2B1 C2G1 1.527(3)
C2B1 H5B1 0.997(17)
C2B1 H6B1 1.00(2)
C2G1 C2D 1.526(3)
C2G1 H6G1 1.032(18)
C2G1 H5G1 0.95(2)
C2D C2G2 1.537(3)
C2D C8 1.551(3)
C2D H2D 1.06(2)
C2G2 C2B2 1.531(2)
C2G2 H7G2 1.00(2)
C2G2 H8G2 1.02(2)
C2B2 H7B2 0.977(17)
C2B2 H8B2 1.009(17)
C5 C8 1.520(4)
C5 H11 1.00(3)
C5 H10 1.04(3)
C5 H12 1.00(3)
C6 C8 1.526(3)
C6 H13 1.04(3)
C6 H15 0.96(4)
C6 H14 1.01(4)
C7 C8 1.539(4)
C7 H17 0.94(3)
C7 H18 1.06(3)
C7 H16 1.03(3)
O1W H1W 0.90(3)
O1W H2W 0.90(4)

loop_
_geom_hbond_atom_site_label_D
_geom_hbond_atom_site_label_H
_geom_hbond_atom_site_label_A
_geom_hbond_site_symmetry_A
_geom_hbond_distance_DH
_geom_hbond_distance_HA
_geom_hbond_distance_DA
_geom_hbond_angle_DHA
_geom_hbond_publ_flag
N1 H1N O2 . 1.00(2) 2.12(2) 2.792(2) 123.5(15) yes
N1 H1N O1W 2_555 1.00(2) 2.11(2) 2.919(2) 137.8(17) yes
O1W H1W O1 . 0.89(3) 2.03(3) 2.903(2) 166(3) yes
N1 H2N O4 2_545 0.96(2) 1.81(2) 2.747(2) 166.0(17) yes
O1W H2W O3 2_655 0.90(4) 2.04(4) 2.929(2) 169(3) yes
N1 H3N O3 . 0.97(2) 1.86(2) 2.7903(19) 160.7(17) yes
N2 H4N O2 2_555 1.00(2) 1.73(2) 2.729(2) 170.5(19) yes
N2 H5N O1 2_655 0.99(2) 1.818(19) 2.779(2) 163.1(18) yes
N2 H6N O3 . 0.93(2) 2.10(2) 2.836(2) 135.4(17) yes

loop_
_geom_torsion_atom_site_label_1
_geom_torsion_atom_site_label_2
_geom_torsion_atom_site_label_3
_geom_torsion_atom_site_label_4
_geom_torsion
N1 C1B C1A C1' 55.6(2)
C1B1 C1B C1A C1' 172.92(15)
C1B2 C1B C1A C1' -63.9(2)
C1B C1A C1' O1 174.79(15)
C1B C1A C1' O2 -5.7(2)
N1 C1B C1B1 C1G1 -170.80(15)
C1A C1B C1B1 C1G1 71.3(2)
C1B2 C1B C1B1 C1G1 -54.4(2)
C1B C1B1 C1G1 C1D 57.2(2)
C1B1 C1G1 C1D C1G2 -56.2(2)
C1B1 C1G1 C1D C4 175.04(17)
N1 C1B C1B2 C1G2 170.54(15)
C1B1 C1B C1B2 C1G2 54.5(2)
C1A C1B C1B2 C1G2 -69.7(2)
C1G1 C1D C1G2 C1B2 56.1(2)
C4 C1D C1G2 C1B2 -175.00(16)
C1B C1B2 C1G2 C1D -57.0(2)
C1G1 C1D C4 C3 68.5(3)
C1G2 C1D C4 C3 -57.6(3)
C1G1 C1D C4 C1 -51.7(3)
C1G2 C1D C4 C1 -177.7(3)
C1G1 C1D C4 C2 -171.2(3)
C1G2 C1D C4 C2 62.8(3)
N2 C2B C2A C2' 62.84(18)
C2B1 C2B C2A C2' 179.82(14)
C2B2 C2B C2A C2' -56.36(19)
C2B C2A C2' O4 104.87(18)
C2B C2A C2' O3 -73.4(2)
N2 C2B C2B1 C2G1 -169.63(16)
C2B2 C2B C2B1 C2G1 -52.3(2)
C2A C2B C2B1 C2G1 73.4(2)
C2B C2B1 C2G1 C2D 56.6(2)
C2B1 C2G1 C2D C2G2 -57.4(2)
C2B1 C2G1 C2D C8 174.07(17)
C2G1 C2D C2G2 C2B2 57.3(2)
C8 C2D C2G2 C2B2 -174.78(17)
N2 C2B C2B2 C2G2 169.76(15)
C2B1 C2B C2B2 C2G2 53.0(2)
C2A C2B C2B2 C2G2 -71.6(2)
C2D C2G2 C2B2 C2B -57.2(2)
C2G1 C2D C8 C5 63.8(3)
C2G2 C2D C8 C5 -61.3(3)
C2G1 C2D C8 C6 -174.6(3)
C2G2 C2D C8 C6 60.3(3)
C2G1 C2D C8 C7 -57.3(3)
C2G2 C2D C8 C7 177.6(2)
